data_4504139
loop_
_publ_author_name
'Kodama, Koichi'
'Kobayashi, Yuka'
'Saigo, Kazuhiko'

_publ_section_title
;
 Role of the Relative Molecular Length of the Components in Ternary
 Inclusion Crystals in the Chiral Recognition and Assembly of
 Supramolecular Helical Architectures
;
_journal_issue 5
_journal_name_full 'Crystal Growth &amp; Design'
_journal_page_first 935
_journal_paper_doi 10.1021/cg060849c
_journal_volume 7
_journal_year 2007
_chemical_absolute_configuration rm
_chemical_formula_sum 'C33 H39 N O4'
_chemical_formula_weight 513.65
_space_group_IT_number 4
_symmetry_cell_setting monoclinic
_symmetry_space_group_name_Hall 'P 2yb'
_symmetry_space_group_name_H-M 'P 1 21 1'
_atom_sites_solution_hydrogens geom
_atom_sites_solution_primary direct
_atom_sites_solution_secondary difmap
_audit_creation_method SHELXL-97
_cell_angle_alpha 90.000(10)
_cell_angle_beta 105.995(12)
_cell_angle_gamma 90.000(10)
_cell_formula_units_Z 2
_cell_length_a 13.72(2)
_cell_length_b 5.605(7)
_cell_length_c 18.35(3)
_cell_measurement_reflns_used 1720
_cell_measurement_temperature 103(2)
_cell_measurement_theta_max 31.5050
_cell_measurement_theta_min 1.5438
_cell_volume 1356(3)
_computing_structure_refinement 'SHELXL-97 (Sheldrick, 1997)'
_computing_structure_solution 'SHELXS-97 (Sheldrick, 1990)'
_diffrn_ambient_temperature 103(2)
_diffrn_measured_fraction_theta_full 0.996
_diffrn_measured_fraction_theta_max 0.996
_diffrn_radiation_monochromator graphite
_diffrn_radiation_source 'fine-focus sealed tube'
_diffrn_radiation_type MoK\a
_diffrn_radiation_wavelength 0.71070
_diffrn_reflns_av_R_equivalents 0.1201
_diffrn_reflns_av_sigmaI/netI 0.2393
_diffrn_reflns_limit_h_max 16
_diffrn_reflns_limit_h_min -15
_diffrn_reflns_limit_k_max 6
_diffrn_reflns_limit_k_min -6
_diffrn_reflns_limit_l_max 21
_diffrn_reflns_limit_l_min -21
_diffrn_reflns_number 8160
_diffrn_reflns_theta_full 25.00
_diffrn_reflns_theta_max 25.00
_diffrn_reflns_theta_min 1.54
_exptl_absorpt_coefficient_mu 0.082
_exptl_absorpt_correction_T_max 0.9959
_exptl_absorpt_correction_T_min 0.9603
_exptl_absorpt_correction_type multi-scan
_exptl_crystal_colour colorless
_exptl_crystal_density_diffrn 1.258
_exptl_crystal_density_method 'not measured'
_exptl_crystal_description needle
_exptl_crystal_F_000 552
_exptl_crystal_size_max 0.50
_exptl_crystal_size_mid 0.15
_exptl_crystal_size_min 0.05
_refine_diff_density_max 0.454
_refine_diff_density_min -0.423
_refine_diff_density_rms 0.108
_refine_ls_abs_structure_details 'Flack H D (1983), Acta Cryst. A39, 876-881'
_refine_ls_abs_structure_Flack -5(6)
_refine_ls_extinction_method none
_refine_ls_goodness_of_fit_ref 1.025
_refine_ls_hydrogen_treatment constr
_refine_ls_matrix_type full
_refine_ls_number_parameters 348
_refine_ls_number_reflns 4692
_refine_ls_number_restraints 1
_refine_ls_restrained_S_all 1.025
_refine_ls_R_factor_all 0.2617
_refine_ls_R_factor_gt 0.1483
_refine_ls_shift/su_max 0.000
_refine_ls_shift/su_mean 0.000
_refine_ls_structure_factor_coef Fsqd
_refine_ls_weighting_details 'calc w=1/[\s^2^(Fo^2^)+(0.2000P)^2^+0.0000P] where P=(Fo^2^+2Fc^2^)/3'
_refine_ls_weighting_scheme calc
_refine_ls_wR_factor_gt 0.3367
_refine_ls_wR_factor_ref 0.4386
_reflns_number_gt 1738
_reflns_number_total 4692
_reflns_threshold_expression >2sigma(I)
_cod_data_source_file cg060849csi20061127_100443.cif
_cod_data_source_block (1S,2R)-1_2b_(R)-3d
_cod_depositor_comments
;
The following automatic conversions were performed:
'_atom_site_symetry_multiplicity' tag replaced with
'_atom_site_symmetry_multiplicity'.

Automatic conversion script
Id: cif_correct_tags 1440 2010-10-19 06:21:57Z saulius 

The following automatic conversions were performed:

'_exptl_absorpt_correction_type' value 'Multi-scan' changed to
'multi-scan' according to
/home/saulius/struct/CIF-dictionaries/cif_core.dic dictionary named
'cif_core.dic' version 2.4.1 from 2010-06-29.

Automatic conversion script
Id: cif_fix_values 1715 2011-07-08 13:25:40Z adriana 
;
_cod_original_sg_symbol_H-M 'P 21'
_cod_database_code 4504139

loop_
_symmetry_equiv_pos_as_xyz
'x, y, z'
'-x, y+1/2, -z'

loop_
_atom_site_label
_atom_site_type_symbol
_atom_site_fract_x
_atom_site_fract_y
_atom_site_fract_z
_atom_site_U_iso_or_equiv
_atom_site_adp_type
_atom_site_occupancy
_atom_site_symmetry_multiplicity
_atom_site_calc_flag
_atom_site_refinement_flags
O1 O 0.6023(7) 1.1077(19) 1.0777(5) 0.064(3) Uani 1 1 d .
O2 O 0.6019(7) 0.7767(16) 1.1378(5) 0.061(3) Uani 1 1 d .
O3 O 0.6318(6) 1.8509(14) 0.8936(5) 0.050(2) Uani 1 1 d .
H35 H 0.5689 1.8841 0.9057 0.075 Uiso 1 1 calc R
C39 C 1.0070(8) 1.252(3) 1.3524(6) 0.053(4) Uani 1 1 d .
H1 H 1.0028 1.4225 1.3632 0.079 Uiso 1 1 calc R
H2 H 1.0667 1.2231 1.3342 0.079 Uiso 1 1 calc R
H3 H 1.0127 1.1598 1.3987 0.079 Uiso 1 1 calc R
C40 C 0.7288(8) 1.997(2) 0.5241(7) 0.047(3) Uani 1 1 d .
H4 H 0.6949 1.9978 0.4690 0.056 Uiso 1 1 calc R
H5 H 0.7643 1.8424 0.5364 0.056 Uiso 1 1 calc R
C6 C 0.4339(8) 2.056(2) 0.6979(7) 0.044(3) Uani 1 1 d .
H6 H 0.4059 2.2218 0.6935 0.053 Uiso 1 1 calc R
N6 N 0.5975(7) 1.524(2) 0.9969(6) 0.052(3) Uani 1 1 d .
H36 H 0.5251 1.4882 0.9637 0.078 Uiso 1 1 calc R
H37 H 0.6029 1.7020 1.0121 0.078 Uiso 1 1 calc R
H38 H 0.6131 1.4195 1.0451 0.078 Uiso 1 1 calc R
C8 C 0.8942(9) 1.774(3) 1.0831(7) 0.050(3) Uani 1 1 d .
H7 H 0.9094 1.9228 1.1084 0.060 Uiso 1 1 calc R
C9 C 0.7122(9) 1.554(2) 0.8364(6) 0.045(3) Uani 1 1 d .
C10 C 0.5835(9) 2.190(3) 0.5577(7) 0.049(3) Uani 1 1 d .
H8 H 0.5833 2.3103 0.5211 0.059 Uiso 1 1 calc R
C11 C 0.8777(9) 2.195(3) 0.4937(8) 0.061(4) Uani 1 1 d .
H9 H 0.9101 2.0378 0.4968 0.092 Uiso 1 1 calc R
H10 H 0.9297 2.3175 0.5114 0.092 Uiso 1 1 calc R
H11 H 0.8399 2.2275 0.4411 0.092 Uiso 1 1 calc R
C12 C 0.8680(9) 0.960(3) 1.3011(9) 0.057(4) Uani 1 1 d .
H12 H 0.8967 0.8539 1.3417 0.068 Uiso 1 1 calc R
C13 C 0.6691(8) 1.472(2) 0.9549(7) 0.042(3) Uani 1 1 d .
H13 H 0.6644 1.2977 0.9428 0.051 Uiso 1 1 calc R
C14 C 0.7376(10) 1.047(3) 1.1892(8) 0.058(4) Uani 1 1 d .
C15 C 0.7730(9) 1.294(2) 0.7545(7) 0.046(3) Uani 1 1 d .
H14 H 0.7657 1.1508 0.7259 0.056 Uiso 1 1 calc R
C16 C 0.8499(9) 1.358(2) 1.0049(7) 0.045(3) Uani 1 1 d .
H15 H 0.8345 1.2134 0.9769 0.054 Uiso 1 1 calc R
C17 C 0.5154(9) 2.211(2) 0.5999(7) 0.047(3) Uani 1 1 d .
H16 H 0.4712 2.3448 0.5918 0.057 Uiso 1 1 calc R
C18 C 0.8630(9) 1.642(3) 0.8004(7) 0.047(3) Uani 1 1 d .
H17 H 0.9204 1.7421 0.8051 0.056 Uiso 1 1 calc R
O4 O 0.4785(6) 2.0086(19) 0.7743(5) 0.058(3) Uani 1 1 d .
H39 H 0.4273 2.0137 0.8014 0.087 Uiso 1 1 calc R
C20 C 0.7806(10) 0.904(2) 1.2486(8) 0.053(4) Uani 1 1 d .
H18 H 0.7479 0.7583 1.2538 0.064 Uiso 1 1 calc R
C21 C 0.6472(10) 1.833(3) 0.6188(7) 0.054(4) Uani 1 1 d .
H19 H 0.6921 1.7007 0.6265 0.065 Uiso 1 1 calc R
C22 C 0.5088(8) 2.043(2) 0.6540(7) 0.043(3) Uani 1 1 d .
C23 C 0.8719(8) 1.319(3) 1.2343(7) 0.050(3) Uani 1 1 d .
H20 H 0.9040 1.4639 1.2272 0.060 Uiso 1 1 calc R
C24 C 0.7998(8) 1.730(2) 1.0418(6) 0.037(3) Uani 1 1 d .
H21 H 0.7486 1.8451 1.0406 0.044 Uiso 1 1 calc R
C25 C 0.9506(10) 1.399(3) 1.0495(7) 0.056(4) Uani 1 1 d .
H22 H 1.0030 1.2859 1.0516 0.067 Uiso 1 1 calc R
C26 C 0.7940(9) 1.704(2) 0.8365(6) 0.045(3) Uani 1 1 d .
H23 H 0.8006 1.8525 0.8626 0.054 Uiso 1 1 calc R
C27 C 0.6504(9) 2.012(3) 0.5649(7) 0.047(3) Uani 1 1 d .
C28 C 0.3490(11) 1.889(3) 0.6657(10) 0.081(5) Uani 1 1 d .
H24 H 0.3759 1.7272 0.6646 0.121 Uiso 1 1 calc R
H25 H 0.3133 1.9384 0.6140 0.121 Uiso 1 1 calc R
H26 H 0.3017 1.8903 0.6972 0.121 Uiso 1 1 calc R
C29 C 0.8085(9) 2.197(2) 0.5412(8) 0.056(4) Uani 1 1 d .
H27 H 0.7730 2.3522 0.5350 0.068 Uiso 1 1 calc R
H28 H 0.8487 2.1833 0.5949 0.068 Uiso 1 1 calc R
C30 C 0.7032(9) 1.349(2) 0.7914(7) 0.052(4) Uani 1 1 d .
H29 H 0.6469 1.2460 0.7868 0.063 Uiso 1 1 calc R
C31 C 0.6359(10) 0.976(3) 1.1296(8) 0.053(4) Uani 1 1 d .
C32 C 0.8535(10) 1.440(2) 0.7570(8) 0.057(4) Uani 1 1 d .
H30 H 0.9011 1.4026 0.7297 0.068 Uiso 1 1 calc R
C33 C 0.9694(9) 1.609(3) 1.0896(7) 0.053(4) Uani 1 1 d .
H31 H 1.0352 1.6403 1.1220 0.063 Uiso 1 1 calc R
C34 C 0.7735(8) 1.522(2) 1.0009(6) 0.037(3) Uani 1 1 d .
C35 C 0.6381(9) 1.609(2) 0.8799(7) 0.043(3) Uani 1 1 d .
H32 H 0.5697 1.5515 0.8501 0.051 Uiso 1 1 calc R
C36 C 0.5777(10) 1.857(2) 0.6596(6) 0.046(3) Uani 1 1 d .
H33 H 0.5764 1.7341 0.6950 0.055 Uiso 1 1 calc R
C37 C 0.7813(9) 1.257(3) 1.1825(7) 0.054(4) Uani 1 1 d .
H34 H 0.7502 1.3626 1.1424 0.064 Uiso 1 1 calc R
C38 C 0.9161(9) 1.180(3) 1.2945(7) 0.050(3) Uani 1 1 d .

loop_
_atom_site_aniso_label
_atom_site_aniso_U_11
_atom_site_aniso_U_22
_atom_site_aniso_U_33
_atom_site_aniso_U_23
_atom_site_aniso_U_13
_atom_site_aniso_U_12
O1 0.042(5) 0.075(7) 0.069(6) 0.022(6) 0.004(5) 0.002(5)
O2 0.058(6) 0.034(5) 0.084(7) -0.007(5) 0.009(5) -0.019(5)
O3 0.046(5) 0.033(4) 0.069(6) 0.006(5) 0.011(5) -0.006(4)
C39 0.042(7) 0.078(10) 0.051(8) 0.008(8) 0.034(6) -0.021(7)
C40 0.036(7) 0.034(7) 0.059(8) 0.002(6) -0.004(6) 0.003(6)
C6 0.023(6) 0.042(7) 0.063(8) -0.007(7) 0.007(6) -0.001(5)
N6 0.036(6) 0.063(7) 0.059(7) -0.005(6) 0.015(5) -0.006(6)
C8 0.038(7) 0.044(7) 0.071(9) 0.006(7) 0.019(7) 0.014(6)
C9 0.036(7) 0.043(7) 0.042(7) 0.009(6) -0.016(5) -0.009(6)
C10 0.035(7) 0.056(8) 0.053(8) 0.021(7) 0.008(6) 0.019(6)
C11 0.030(7) 0.086(11) 0.074(10) 0.008(9) 0.025(7) 0.000(7)
C12 0.031(7) 0.055(9) 0.078(10) 0.012(8) 0.007(7) 0.011(7)
C13 0.029(6) 0.041(7) 0.055(8) 0.012(6) 0.009(6) -0.006(6)
C14 0.042(8) 0.071(10) 0.061(8) 0.007(8) 0.016(6) -0.012(8)
C15 0.043(7) 0.041(7) 0.062(8) -0.009(7) 0.026(7) -0.001(6)
C16 0.044(7) 0.037(6) 0.060(8) -0.004(7) 0.026(6) 0.007(6)
C17 0.040(7) 0.036(7) 0.060(8) 0.005(7) 0.005(6) 0.011(6)
C18 0.025(6) 0.060(9) 0.064(8) 0.002(7) 0.025(6) -0.011(6)
O4 0.040(5) 0.073(7) 0.055(6) 0.007(5) 0.004(4) -0.011(5)
C20 0.048(8) 0.037(8) 0.073(9) 0.004(8) 0.014(7) -0.009(6)
C21 0.041(8) 0.058(9) 0.053(8) -0.035(8) -0.002(6) -0.006(7)
C22 0.028(6) 0.041(7) 0.056(8) 0.004(7) 0.002(6) -0.005(6)
C23 0.028(7) 0.059(9) 0.063(8) -0.014(8) 0.014(6) -0.009(6)
C24 0.024(6) 0.050(8) 0.041(7) -0.009(7) 0.016(5) -0.012(6)
C25 0.046(8) 0.064(10) 0.051(8) -0.008(8) 0.002(6) 0.010(7)
C26 0.043(7) 0.043(7) 0.045(7) -0.008(7) 0.005(6) -0.003(6)
C27 0.036(7) 0.059(8) 0.041(7) -0.006(7) 0.004(5) 0.001(7)
C28 0.059(9) 0.076(11) 0.122(14) -0.035(11) 0.051(10) -0.038(9)
C29 0.031(7) 0.038(7) 0.090(10) -0.016(7) 0.002(7) 0.012(6)
C30 0.036(7) 0.051(8) 0.053(8) 0.020(7) -0.017(6) -0.030(6)
C31 0.039(7) 0.070(10) 0.048(8) 0.001(8) 0.006(6) 0.002(8)
C32 0.046(8) 0.052(9) 0.059(9) -0.001(7) -0.007(7) -0.008(7)
C33 0.037(7) 0.066(9) 0.056(8) -0.035(8) 0.015(6) -0.015(7)
C34 0.026(6) 0.060(8) 0.029(6) 0.009(6) 0.011(5) -0.011(6)
C35 0.027(6) 0.032(6) 0.073(9) -0.006(7) 0.019(6) 0.003(5)
C36 0.061(8) 0.043(7) 0.023(6) 0.001(6) -0.007(6) 0.002(7)
C37 0.037(7) 0.062(9) 0.055(8) 0.024(7) 0.000(6) 0.004(7)
C38 0.030(7) 0.064(9) 0.051(8) -0.005(7) 0.005(6) -0.003(7)

loop_
_atom_type_symbol
_atom_type_description
_atom_type_scat_dispersion_real
_atom_type_scat_dispersion_imag
_atom_type_scat_source
C C 0.0033 0.0016 'International Tables Vol C Tables 4.2.6.8 and 6.1.1.4'
H H 0.0000 0.0000 'International Tables Vol C Tables 4.2.6.8 and 6.1.1.4'
N N 0.0061 0.0033 'International Tables Vol C Tables 4.2.6.8 and 6.1.1.4'
O O 0.0106 0.0060 'International Tables Vol C Tables 4.2.6.8 and 6.1.1.4'

loop_
_geom_angle_atom_site_label_1
_geom_angle_atom_site_label_2
_geom_angle_atom_site_label_3
_geom_angle
C35 O3 H35 109.5
C38 C39 H1 109.5
C38 C39 H2 109.5
H1 C39 H2 109.5
C38 C39 H3 109.5
H1 C39 H3 109.5
H2 C39 H3 109.5
C27 C40 C29 115.8(12)
C27 C40 H4 108.3
C29 C40 H4 108.3
C27 C40 H5 108.3
C29 C40 H5 108.3
H4 C40 H5 107.4
O4 C6 C22 111.2(9)
O4 C6 C28 111.0(12)
C22 C6 C28 109.9(11)
O4 C6 H6 108.2
C22 C6 H6 108.2
C28 C6 H6 108.2
C13 N6 H36 109.5
C13 N6 H37 109.5
H36 N6 H37 109.5
C13 N6 H38 109.5
H36 N6 H38 109.5
H37 N6 H38 109.5
C24 C8 C33 121.1(14)
C24 C8 H7 119.4
C33 C8 H7 119.4
C30 C9 C26 115.8(12)
C30 C9 C35 121.5(11)
C26 C9 C35 122.7(11)
C27 C10 C17 124.2(13)
C27 C10 H8 117.9
C17 C10 H8 117.9
C29 C11 H9 109.5
C29 C11 H10 109.5
H9 C11 H10 109.5
C29 C11 H11 109.5
H9 C11 H11 109.5
H10 C11 H11 109.5
C20 C12 C38 118.9(13)
C20 C12 H12 120.6
C38 C12 H12 120.6
N6 C13 C34 110.8(10)
N6 C13 C35 108.6(10)
C34 C13 C35 113.9(9)
N6 C13 H13 107.8
C34 C13 H13 107.8
C35 C13 H13 107.8
C37 C14 C20 119.1(13)
C37 C14 C31 119.5(13)
C20 C14 C31 121.4(13)
C30 C15 C32 121.7(13)
C30 C15 H14 119.1
C32 C15 H14 119.1
C34 C16 C25 121.8(12)
C34 C16 H15 119.1
C25 C16 H15 119.1
C10 C17 C22 122.2(12)
C10 C17 H16 118.9
C22 C17 H16 118.9
C26 C18 C32 122.2(13)
C26 C18 H17 118.9
C32 C18 H17 118.9
C6 O4 H39 109.5
C14 C20 C12 122.9(13)
C14 C20 H18 118.5
C12 C20 H18 118.5
C36 C21 C27 118.2(13)
C36 C21 H19 120.9
C27 C21 H19 120.9
C17 C22 C36 112.6(11)
C17 C22 C6 123.3(11)
C36 C22 C6 124.0(12)
C38 C23 C37 122.1(13)
C38 C23 H20 118.9
C37 C23 H20 118.9
C8 C24 C34 122.3(12)
C8 C24 H21 118.8
C34 C24 H21 118.8
C33 C25 C16 117.1(12)
C33 C25 H22 121.4
C16 C25 H22 121.4
C18 C26 C9 121.1(12)
C18 C26 H23 119.5
C9 C26 H23 119.5
C10 C27 C21 116.4(12)
C10 C27 C40 124.6(13)
C21 C27 C40 118.9(12)
C6 C28 H24 109.5
C6 C28 H25 109.5
H24 C28 H25 109.5
C6 C28 H26 109.5
H24 C28 H26 109.5
H25 C28 H26 109.5
C11 C29 C40 114.7(12)
C11 C29 H27 108.6
C40 C29 H27 108.6
C11 C29 H28 108.6
C40 C29 H28 108.6
H27 C29 H28 107.6
C15 C30 C9 121.5(11)
C15 C30 H29 119.3
C9 C30 H29 119.3
O1 C31 O2 125.5(13)
O1 C31 C14 118.3(14)
O2 C31 C14 115.9(13)
C15 C32 C18 117.5(13)
C15 C32 H30 121.2
C18 C32 H30 121.2
C8 C33 C25 120.5(12)
C8 C33 H31 119.8
C25 C33 H31 119.8
C24 C34 C16 117.0(10)
C24 C34 C13 122.6(11)
C16 C34 C13 120.5(12)
O3 C35 C9 112.5(10)
O3 C35 C13 110.1(10)
C9 C35 C13 108.5(10)
O3 C35 H32 108.5
C9 C35 H32 108.5
C13 C35 H32 108.5
C21 C36 C22 126.3(13)
C21 C36 H33 116.9
C22 C36 H33 116.9
C14 C37 C23 119.8(13)
C14 C37 H34 120.1
C23 C37 H34 120.1
C23 C38 C12 117.1(12)
C23 C38 C39 122.5(13)
C12 C38 C39 120.4(12)

loop_
_geom_bond_atom_site_label_1
_geom_bond_atom_site_label_2
_geom_bond_distance
O1 C31 1.193(16)
O2 C31 1.235(18)
O3 C35 1.387(14)
O3 H35 0.9669
C39 C38 1.454(16)
C39 H1 0.9800
C39 H2 0.9800
C39 H3 0.9800
C40 C27 1.472(17)
C40 C29 1.534(17)
C40 H4 0.9900
C40 H5 0.9900
C6 O4 1.391(14)
C6 C22 1.472(17)
C6 C28 1.486(17)
C6 H6 1.0000
N6 C13 1.435(14)
N6 H36 1.0330
N6 H37 1.0330
N6 H38 1.0330
C8 C24 1.331(15)
C8 C33 1.364(18)
C8 H7 0.9500
C9 C30 1.401(19)
C9 C26 1.402(17)
C9 C35 1.488(17)
C10 C27 1.340(18)
C10 C17 1.373(17)
C10 H8 0.9500
C11 C29 1.455(17)
C11 H9 0.9800
C11 H10 0.9800
C11 H11 0.9800
C12 C20 1.352(17)
C12 C38 1.42(2)
C12 H12 0.9500
C13 C34 1.475(15)
C13 C35 1.530(16)
C13 H13 1.0000
C14 C37 1.34(2)
C14 C20 1.348(18)
C14 C31 1.568(18)
C15 C30 1.352(17)
C15 C32 1.363(17)
C15 H14 0.9500
C16 C34 1.381(16)
C16 C25 1.418(17)
C16 H15 0.9500
C17 C22 1.389(17)
C17 H16 0.9500
C18 C26 1.343(16)
C18 C32 1.372(18)
C18 H17 0.9500
O4 H39 0.9669
C20 H18 0.9500
C21 C36 1.371(18)
C21 C27 1.42(2)
C21 H19 0.9500
C22 C36 1.393(17)
C23 C38 1.352(18)
C23 C37 1.385(16)
C23 H20 0.9500
C24 C34 1.378(17)
C24 H21 0.9500
C25 C33 1.377(18)
C25 H22 0.9500
C26 H23 0.9500
C28 H24 0.9800
C28 H25 0.9800
C28 H26 0.9800
C29 H27 0.9900
C29 H28 0.9900
C30 H29 0.9500
C32 H30 0.9500
C33 H31 0.9500
C35 H32 1.0000
C36 H33 0.9500
C37 H34 0.9500

loop_
_geom_torsion_atom_site_label_1
_geom_torsion_atom_site_label_2
_geom_torsion_atom_site_label_3
_geom_torsion_atom_site_label_4
_geom_torsion
C27 C10 C17 C22 -1(2)
C37 C14 C20 C12 -2(2)
C31 C14 C20 C12 -179.8(13)
C38 C12 C20 C14 1(2)
C10 C17 C22 C36 -0.2(17)
C10 C17 C22 C6 -177.6(12)
O4 C6 C22 C17 -135.3(12)
C28 C6 C22 C17 101.4(15)
O4 C6 C22 C36 47.6(16)
C28 C6 C22 C36 -75.7(15)
C33 C8 C24 C34 -3.0(19)
C34 C16 C25 C33 0.6(19)
C32 C18 C26 C9 5.1(19)
C30 C9 C26 C18 -5.2(17)
C35 C9 C26 C18 175.8(11)
C17 C10 C27 C21 1(2)
C17 C10 C27 C40 -175.1(12)
C36 C21 C27 C10 -0.5(17)
C36 C21 C27 C40 176.1(11)
C29 C40 C27 C10 62.5(16)
C29 C40 C27 C21 -113.8(14)
C27 C40 C29 C11 -172.9(12)
C32 C15 C30 C9 -2(2)
C26 C9 C30 C15 3.8(17)
C35 C9 C30 C15 -177.2(11)
C37 C14 C31 O1 3(2)
C20 C14 C31 O1 -179.0(14)
C37 C14 C31 O2 177.5(14)
C20 C14 C31 O2 -5(2)
C30 C15 C32 C18 2(2)
C26 C18 C32 C15 -3(2)
C24 C8 C33 C25 4(2)
C16 C25 C33 C8 -3(2)
C8 C24 C34 C16 0.6(16)
C8 C24 C34 C13 -179.8(11)
C25 C16 C34 C24 0.6(17)
C25 C16 C34 C13 -179.0(12)
N6 C13 C34 C24 -46.6(15)
C35 C13 C34 C24 76.1(14)
N6 C13 C34 C16 132.9(12)
C35 C13 C34 C16 -104.4(13)
C30 C9 C35 O3 -154.3(11)
C26 C9 C35 O3 24.7(16)
C30 C9 C35 C13 83.6(13)
C26 C9 C35 C13 -97.4(13)
N6 C13 C35 O3 56.5(13)
C34 C13 C35 O3 -67.4(13)
N6 C13 C35 C9 -179.9(10)
C34 C13 C35 C9 56.2(13)
C27 C21 C36 C22 -0.7(18)
C17 C22 C36 C21 1.0(17)
C6 C22 C36 C21 178.4(12)
C20 C14 C37 C23 3(2)
C31 C14 C37 C23 -179.0(12)
C38 C23 C37 C14 -4(2)
C37 C23 C38 C12 3(2)
C37 C23 C38 C39 -175.1(13)
C20 C12 C38 C23 -1(2)
C20 C12 C38 C39 176.3(12)
